data_7040395
loop_
_publ_author_name
'Wegner, W.'
'Jaro\'n, T'
'Dobrowolski, M. A.'
'Dobrzycki, \/L'
'Cyra\'nski, M K'
'Grochala, W.'

_publ_section_title
;
 Organic derivatives of Mg(BH4)2 as precursors towards MgB2 and novel
 inorganic mixed-cation borohydrides.
;
_journal_issue 36
_journal_name_full 'Dalton transactions (Cambridge, England : 2003)'
_journal_page_first 14370
_journal_page_last 14377
_journal_paper_doi 10.1039/c6dt02239a
_journal_volume 45
_journal_year 2016
_chemical_formula_sum 'B5 Cs3 H20 Mg'
_chemical_formula_weight 497.25
_chemical_name_systematic ' ?'
_space_group_IT_number 140
_symmetry_cell_setting tetragonal
_symmetry_Int_Tables_number 140
_symmetry_space_group_name_Hall '-I 4 2c'
_symmetry_space_group_name_H-M 'I 4/m c m'
_cell_angle_alpha 90
_cell_angle_beta 90
_cell_angle_gamma 90
_cell_formula_units_Z 4
_cell_length_a 9.7115(4)
_cell_length_b 9.7115(4)
_cell_length_c 16.2540(8)
_cell_measurement_reflns_used 'Not given for powder diffraction'
_cell_measurement_temperature 298
_cell_measurement_theta_max 120.003
_cell_measurement_theta_min 8.008
_cell_volume 1532.97(12)
_diffrn_ambient_temperature 298
_diffrn_detector one-dimensional
_diffrn_detector_type LYNXEYE
_diffrn_measurement_device_type 'Bruker D8 Discover'
_diffrn_radiation_monochromator none
_diffrn_radiation_probe x-ray
_diffrn_radiation_type 'Cu K\a'
_diffrn_radiation_wavelength 1.5418
_exptl_absorpt_coefficient_mu 55.273
_exptl_crystal_density_diffrn 2.155
_exptl_crystal_description powder
_exptl_crystal_F_000 888
_pd_char_colour white
_pd_instr_location ' ?'
_pd_meas_2theta_range_inc 0.012
_pd_meas_2theta_range_max 120.003
_pd_meas_2theta_range_min 8.008
_pd_meas_number_of_points 9124
_pd_meas_scan_method cont
_pd_prep_temperature 298
_pd_proc_2theta_range_inc 0.012
_pd_proc_2theta_range_max 120.003
_pd_proc_2theta_range_min 8.008
_pd_proc_ls_background_function '30 Legendre polynoms'
_pd_proc_ls_pref_orient_corr none
_pd_proc_ls_profile_function Pseudo-Voigt
_pd_proc_ls_prof_R_factor 0.0075
_pd_proc_ls_prof_wR_expected 0.0099
_pd_proc_ls_prof_wR_factor 0.0111
_pd_spec_mounting 'quartz capillary'
_pd_spec_mount_mode transmission
_pd_spec_shape cylinder
_pd_spec_size_axial 18
_pd_spec_size_equat 0.3
_refine_ls_goodness_of_fit_all 1.13
_refine_ls_hydrogen_treatment refall
_refine_ls_number_constraints 0
_refine_ls_number_parameters 50
_refine_ls_number_restraints 33
_refine_ls_R_factor_all 0.0534
_refine_ls_R_factor_gt 0.0497
_refine_ls_shift/su_max 0.0494
_refine_ls_shift/su_mean 0.0038
_refine_ls_weighting_scheme sigma
_refine_ls_wR_factor_all 0.0501
_refine_ls_wR_factor_gt 0.0495
_cod_data_source_file c6dt02239a1.cif
_cod_data_source_block I
_cod_depositor_comments 'Adding full bibliography for 7040395--7040397.cif.'
_cod_original_cell_volume 1532.97(15)
_cod_original_formula_sum 'B5 Cs3 H20 Mg1'
_cod_database_code 7040395

loop_
_space_group_symop_id
_space_group_symop_operation_xyz
1 x,y,z
2 -x,-y,z
3 -y,x,z
4 y,-x,z
5 -x,y,-z+1/2
6 x,-y,-z+1/2
7 y,x,-z+1/2
8 -y,-x,-z+1/2
9 -x,-y,-z
10 x,y,-z
11 y,-x,-z
12 -y,x,-z
13 x,-y,z+1/2
14 -x,y,z+1/2
15 -y,-x,z+1/2
16 y,x,z+1/2
17 x+1/2,y+1/2,z+1/2
18 -x+1/2,-y+1/2,z+1/2
19 -y+1/2,x+1/2,z+1/2
20 y+1/2,-x+1/2,z+1/2
21 -x+1/2,y+1/2,-z
22 x+1/2,-y+1/2,-z
23 y+1/2,x+1/2,-z
24 -y+1/2,-x+1/2,-z
25 -x+1/2,-y+1/2,-z+1/2
26 x+1/2,y+1/2,-z+1/2
27 y+1/2,-x+1/2,-z+1/2
28 -y+1/2,x+1/2,-z+1/2
29 x+1/2,-y+1/2,z
30 -x+1/2,y+1/2,z
31 -y+1/2,-x+1/2,z
32 y+1/2,x+1/2,z

loop_
_atom_site_label
_atom_site_type_symbol
_atom_site_fract_x
_atom_site_fract_y
_atom_site_fract_z
_atom_site_adp_type
_atom_site_U_iso_or_equiv
_atom_site_site_symmetry_multiplicity
_atom_site_occupancy
_atom_site_calc_flag
Cs1 Cs 0.67109(14) 1.17109(14) 0 Uiso 0.0677(7) 8 1 d
Cs2 Cs 0 0 0.25 Uiso 0.1021(12) 4 1 d
Mg1 Mg 0 0.5 0.25 Uiso 0.045(4) 4 1 d
B1 B 0.13702(4) 0.63702(4) 0.1583(10) Uiso 0.108(7) 16 1 d
H1 H 0.02031(6) 0.65704(5) 0.15832(3) Uiso 0.13 32 1 d
H2 H 0.1853(17) 0.6853(17) 0.101(2) Uiso 0.13 16 1 d
H3 H 0.1854(17) 0.6854(17) 0.216(2) Uiso 0.13 16 1 d
B2 B 0 0 0 Uiso 0.108(7) 4 1 d
H4 H -0.09669(4) 0 0.040849(18) Uiso 0.13 32 0.5 d

loop_
_atom_type_symbol
_atom_type_scat_dispersion_real
_atom_type_scat_dispersion_imag
_atom_type_scat_source
B 0.0090 0.0039 'International Tables Vol C tables 4.2.6.8 and 6.1.1.1'
Cs -0.7457 7.9052 'International Tables Vol C tables 4.2.6.8 and 6.1.1.1'
H 0.0000 0.0000 'International Tables Vol C tables 4.2.6.8 and 6.1.1.1'
Mg 0.1719 0.1771 'International Tables Vol C tables 4.2.6.8 and 6.1.1.1'

loop_
_geom_angle_atom_site_label_1
_geom_angle_atom_site_label_2
_geom_angle_atom_site_label_3
_geom_angle_site_symmetry_1
_geom_angle_site_symmetry_3
_geom_angle
B1 Mg1 B1 . 2_565 103.2(4)
B1 Mg1 B1 . 5_555 112.7(2)
B1 Mg1 B1 . 6_565 112.7(2)
B1 Mg1 B1 2_565 5_555 112.7(2)
B1 Mg1 B1 2_565 6_565 112.7(2)
B1 Mg1 B1 5_555 6_565 103.2(4)

loop_
_geom_bond_atom_site_label_1
_geom_bond_atom_site_label_2
_geom_bond_site_symmetry_2
_geom_bond_distance
Cs1 B1 2_675 3.683(12)
Cs1 B1 24_665 3.683(12)
Cs1 H1 4_565 3.1774(10)
Cs1 H1 21_555 3.1774(10)
Cs1 H1 11_565 3.1774(10)
Cs1 H1 30_555 3.1774(10)
Cs1 H2 2_675 2.56(3)
Cs1 H2 24_665 2.56(3)
Cs1 B2 1_665 3.6005(14)
Cs1 B2 21_565 3.6005(14)
Cs1 H4 1_665 2.8788(14)
Cs1 H4 23_565 2.8788(14)
Cs1 H4 10_665 2.8788(14)
Cs1 H4 32_565 2.8788(14)
Mg1 B1 . 2.401(10)
Mg1 B1 2_565 2.401(10)
Mg1 B1 5_555 2.401(10)
Mg1 B1 6_565 2.401(10)
Mg1 H1 . 2.1414(5)
Mg1 H1 2_565 2.1414(5)
Mg1 H1 5_555 2.1414(5)
Mg1 H1 6_565 2.1414(5)
Mg1 H1 27_455 2.1414(5)
Mg1 H1 28_555 2.1414(5)
Mg1 H1 31_555 2.1414(5)
Mg1 H1 32_455 2.1414(5)
B1 H1 . 1.1499(7)
B1 H1 32_455 1.1499(7)
B1 H2 . 1.15(3)
B1 H3 . 1.15(3)
B2 H4 . 1.1500(4)
B2 H4 2_555 1.1500(4)
B2 H4 3_555 1.1500(4)
B2 H4 4_555 1.1500(4)
B2 H4 9_555 1.1500(4)
B2 H4 10_555 1.1500(4)
B2 H4 11_555 1.1500(4)
B2 H4 12_555 1.1500(4)

loop_
_restr_distance_atom_site_label_1
_restr_distance_atom_site_label_2
_restr_distance_site_symmetry_2
_restr_distance_target
_restr_distance_target_weight_param
B1 H1 . 1.15 0.001
B1 H1 16_455 1.15 0.001
B1 H2 . 1.15 0.001
B1 H3 . 1.15 0.001
B2 H4 . 1.15 0.001
B2 H4 2_555 1.15 0.001
B2 H4 3_555 1.15 0.001
B2 H4 4_555 1.15 0.001

loop_
_restr_angle_atom_site_label_1
_restr_angle_site_symmetry_1
_restr_angle_atom_site_label_2
_restr_angle_atom_site_label_3
_restr_angle_site_symmetry_3
_restr_angle_target
_restr_angle_target_weight_param
H1 . B1 H1 16_455 109.47 0.01
H1 . B1 H2 . 109.47 0.01
H1 . B1 H3 . 109.47 0.01
H1 16_455 B1 H2 . 109.47 0.01
H1 16_455 B1 H3 . 109.47 0.01
H2 . B1 H3 . 109.47 0.01
H4 . B2 H4 2_555 109.47 0.01
H4 . B2 H4 11_555 109.47 0.01
H4 . B2 H4 12_555 109.47 0.01
H4 2_555 B2 H4 11_555 109.47 0.01
H4 2_555 B2 H4 12_555 109.47 0.01
H4 11_555 B2 H4 12_555 109.47 0.01
H4 3_555 B2 H4 4_555 109.47 0.01
H4 3_555 B2 H4 9_555 109.47 0.01
H4 3_555 B2 H4 10_555 109.47 0.01
H4 4_555 B2 H4 9_555 109.47 0.01
H4 4_555 B2 H4 10_555 109.47 0.01
H4 9_555 B2 H4 10_555 109.47 0.01

loop_
_restr_equal_distance_atom_site_label_1
_restr_equal_distance_atom_site_label_2
_restr_equal_distance_site_symmetry_2
_restr_equal_distance_class_class_id
_restr_equal_distance_class_target_weight_param
Mg1 H1 . 1 0.001
Mg1 H1 2_565 1 0.001
Mg1 H1 5_555 1 0.001
Mg1 H1 6_565 1 0.001
Mg1 H1 11_455 1 0.001
Mg1 H1 12_555 1 0.001
Mg1 H1 15_555 1 0.001
Mg1 H1 16_455 1 0.001
